data_7045978
loop_
_publ_author_name
'Werner, Daniel'
'Bayer, Uwe'
'Rad, Nazli E.'
'Junk, Peter C.'
'Deacon, Glen B.'
'Anwander, Reiner'

_publ_section_title
;
 Unique and contrasting structures of homoleptic lanthanum(iii) and
 cerium(iii) 3,5-dimethylpyrazolates.
;
_journal_issue 17
_journal_name_full 'Dalton transactions (Cambridge, England : 2003)'
_journal_page_first 5952
_journal_page_last 5955
_journal_paper_doi 10.1039/c8dt00338f
_journal_volume 47
_journal_year 2018
_chemical_formula_moiety 'C15 H21 La N6'
_chemical_formula_sum 'C15 H21 La N6'
_chemical_formula_weight 424.29
_space_group_crystal_system triclinic
_space_group_IT_number 2
_space_group_name_Hall '-P 1'
_space_group_name_H-M_alt 'P -1'
_symmetry_space_group_name_Hall '-P 1'
_symmetry_space_group_name_H-M 'P -1'
_atom_sites_solution_hydrogens geom
_audit_creation_date 2016-09-23
_audit_creation_method
;
Olex2 1.2
(compiled 2016.09.09 svn.r3337 for OlexSys, GUI svn.r5227)
;
_audit_update_record
;
2017-12-22 deposited with the CCDC.
2018-04-04 downloaded from the CCDC.
;
_cell_angle_alpha 71.42(3)
_cell_angle_beta 79.55(3)
_cell_angle_gamma 81.91(3)
_cell_formula_units_Z 2
_cell_length_a 7.9960(16)
_cell_length_b 10.246(2)
_cell_length_c 10.755(2)
_cell_measurement_reflns_used 11001
_cell_measurement_temperature 100(2)
_cell_measurement_theta_max 31.28
_cell_measurement_theta_min 2.60
_cell_volume 818.1(3)
_computing_cell_refinement 'XDS (Kabsch, 1993)'
_computing_data_collection 'BluIce (McPhillips, 2002)'
_computing_data_reduction 'XDS (Kabsch, 1993)'
_computing_molecular_graphics 'X-Seed (Barbour, 2001)'
_computing_publication_material 'CIFTAB (Sheldrick, 1997)'
_computing_structure_refinement 'SHELXL-2014 (Sheldrick, 2014)'
_computing_structure_solution 'SHELXS-97 (Sheldrick, 1997)'
_diffrn_ambient_temperature 100(2)
_diffrn_measured_fraction_theta_full 0.988
_diffrn_measured_fraction_theta_max 0.988
_diffrn_measurement_device_type 'ADSC Quantum 210r'
_diffrn_measurement_method 'Phi Scan'
_diffrn_radiation_monochromator 'Silicon Double Crystal'
_diffrn_radiation_type MoK\a
_diffrn_radiation_wavelength 0.71073
_diffrn_reflns_av_R_equivalents 0.0356
_diffrn_reflns_av_unetI/netI 0.0177
_diffrn_reflns_Laue_measured_fraction_full 0.988
_diffrn_reflns_Laue_measured_fraction_max 0.988
_diffrn_reflns_number 2858
_diffrn_reflns_point_group_measured_fraction_full 0.988
_diffrn_reflns_point_group_measured_fraction_max 0.988
_diffrn_reflns_theta_full 25.000
_diffrn_reflns_theta_max 24.994
_diffrn_reflns_theta_min 2.601
_diffrn_source 'MX1 Beamline Australian Synchrotron'
_diffrn_standards_number 0
_exptl_absorpt_coefficient_mu 2.617
_exptl_absorpt_correction_T_max 0.8623
_exptl_absorpt_correction_T_min 0.6484
_exptl_absorpt_correction_type multi-scan
_exptl_absorpt_process_details 'XDS(Kabsch, 1993)'
_exptl_crystal_colour colorless
_exptl_crystal_density_diffrn 1.722
_exptl_crystal_density_method 'not measured'
_exptl_crystal_description block
_exptl_crystal_F_000 420
_exptl_crystal_size_max 0.11
_exptl_crystal_size_mid 0.04
_exptl_crystal_size_min 0.01
_refine_diff_density_max 1.403
_refine_diff_density_min -2.351
_refine_diff_density_rms 0.120
_refine_ls_extinction_method none
_refine_ls_goodness_of_fit_ref 1.152
_refine_ls_hydrogen_treatment constr
_refine_ls_matrix_type full
_refine_ls_number_parameters 205
_refine_ls_number_reflns 2858
_refine_ls_number_restraints 0
_refine_ls_restrained_S_all 1.152
_refine_ls_R_factor_all 0.0272
_refine_ls_R_factor_gt 0.0268
_refine_ls_shift/su_max 0.001
_refine_ls_shift/su_mean 0.000
_refine_ls_structure_factor_coef Fsqd
_refine_ls_weighting_details 'w=1/[\s^2^(Fo^2^)+(0.0195P)^2^+4.8403P] where P=(Fo^2^+2Fc^2^)/3'
_refine_ls_weighting_scheme calc
_refine_ls_wR_factor_gt 0.0693
_refine_ls_wR_factor_ref 0.0695
_reflns_Friedel_coverage 0.000
_reflns_number_gt 2788
_reflns_number_total 2858
_reflns_threshold_expression 'I > 2\s(I)'
_cod_data_source_file c8dt00338f2.cif
_cod_data_source_block 1
_cod_depositor_comments
;
The following automatic conversions were performed:

'_exptl_absorpt_correction_type' value 'Multi-Scan' changed to
'multi-scan' according to
/home/data/users/saulius/crontab/automatic-downloads/rss-feeds/RSC/lib/dictionaries/cif_core.dic
dictionary named 'cif_core.dic' version 2.4.2 from 2011-04-26.

Automatic conversion script
Id: cif_fix_values 4973 2017-02-22 13:04:09Z antanas 

 Adding full bibliography for 7045977--7045980.cif.
;
_cod_database_code 7045978
_shelxl_version_number 2014/6
_shelx_space_group_comment
;
The symmetry employed for this shelxl refinement is uniquely defined
by the following loop, which should always be used as a source of
symmetry information in preference to the above space-group names.
They are only intended as comments.
;
_shelx_estimated_absorpt_t_max 0.974
_shelx_estimated_absorpt_t_min 0.762
_olex2_refinement_description
;
1. Fixed Uiso
 At 1.2 times of:
  All C(H) groups
 At 1.5 times of:
  All C(H,H,H) groups
2.a Aromatic/amide H refined with riding coordinates:
 C2(H2), C7(H7), C12(H12)
2.b Idealised Me refined as rotating group:
 C4(H4A,H4B,H4C), C5(H5A,H5B,H5C), C9(H9A,H9B,H9C), C10(H10A,H10B,H10C),
 C14(H14A,H14B,H14C), C15(H15A,H15B,H15C)
;
_olex2_submission_special_instructions 'No special instructions were received'

loop_
_space_group_symop_operation_xyz
'x, y, z'
'-x, -y, -z'

loop_
_atom_site_label
_atom_site_type_symbol
_atom_site_fract_x
_atom_site_fract_y
_atom_site_fract_z
_atom_site_U_iso_or_equiv
_atom_site_adp_type
_atom_site_occupancy
_atom_site_site_symmetry_order
_atom_site_calc_flag
_atom_site_refinement_flags_posn
La1 La 0.25445(3) 0.56638(2) 0.43220(2) 0.00880(9) Uani 1 1 d .
N1 N 0.5252(4) 0.4056(4) 0.3926(3) 0.0130(7) Uani 1 1 d .
C1 C 0.6504(5) 0.3151(4) 0.3572(4) 0.0148(8) Uani 1 1 d .
N2 N 0.4470(4) 0.3403(4) 0.5197(3) 0.0134(7) Uani 1 1 d .
C2 C 0.6583(5) 0.1930(4) 0.4618(4) 0.0159(9) Uani 1 1 d .
H2 H 0.7383 0.1145 0.4657 0.019 Uiso 1 1 calc R
N3 N 0.0434(4) 0.4912(3) 0.6536(3) 0.0127(7) Uani 1 1 d .
C3 C 0.5240(5) 0.2104(4) 0.5599(4) 0.0147(8) Uani 1 1 d .
N4 N -0.0214(4) 0.6193(3) 0.5785(3) 0.0126(7) Uani 1 1 d .
C4 C 0.7484(6) 0.3478(5) 0.2191(4) 0.0191(9) Uani 1 1 d .
H4A H 0.7075 0.2964 0.1694 0.029 Uiso 1 1 calc GR
H4B H 0.8702 0.3210 0.2239 0.029 Uiso 1 1 calc GR
H4C H 0.7313 0.4472 0.1742 0.029 Uiso 1 1 calc GR
N5 N 0.1986(5) 0.7946(4) 0.2606(3) 0.0148(7) Uani 1 1 d .
C5 C 0.4547(6) 0.1103(4) 0.6873(4) 0.0189(9) Uani 1 1 d .
H5A H 0.3639 0.1582 0.7354 0.028 Uiso 1 1 calc GR
H5B H 0.5464 0.0710 0.7414 0.028 Uiso 1 1 calc GR
H5C H 0.4083 0.0359 0.6688 0.028 Uiso 1 1 calc GR
N6 N 0.3358(4) 0.7227(4) 0.2065(3) 0.0141(7) Uani 1 1 d .
C6 C -0.0458(5) 0.4630(4) 0.7765(4) 0.0149(8) Uani 1 1 d .
C7 C -0.1737(6) 0.5708(5) 0.7815(4) 0.0173(9) Uani 1 1 d .
H7 H -0.2585 0.5764 0.8544 0.021 Uiso 1 1 calc R
C8 C -0.1495(5) 0.6681(4) 0.6563(4) 0.0158(9) Uani 1 1 d .
C9 C 0.0041(6) 0.3384(5) 0.8854(4) 0.0175(9) Uani 1 1 d .
H9A H 0.0883 0.2767 0.8478 0.026 Uiso 1 1 calc GR
H9B H -0.0971 0.2896 0.9314 0.026 Uiso 1 1 calc GR
H9C H 0.0538 0.3671 0.9484 0.026 Uiso 1 1 calc GR
C10 C -0.2355(6) 0.8120(5) 0.6077(5) 0.0204(9) Uani 1 1 d .
H10A H -0.1929 0.8734 0.6462 0.031 Uiso 1 1 calc GR
H10B H -0.3592 0.8100 0.6345 0.031 Uiso 1 1 calc GR
H10C H -0.2102 0.8461 0.5108 0.031 Uiso 1 1 calc GR
C11 C 0.1684(5) 0.9172(4) 0.1691(4) 0.0147(8) Uani 1 1 d .
C12 C 0.2880(5) 0.9247(4) 0.0542(4) 0.0154(8) Uani 1 1 d .
H12 H 0.2977 0.9994 -0.0257 0.019 Uiso 1 1 calc R
C13 C 0.3888(6) 0.8001(4) 0.0819(4) 0.0161(9) Uani 1 1 d .
C14 C 0.0229(6) 1.0195(5) 0.1965(5) 0.0236(10) Uani 1 1 d .
H14A H -0.0683 1.0211 0.1462 0.035 Uiso 1 1 calc GR
H14B H 0.0635 1.1117 0.1698 0.035 Uiso 1 1 calc GR
H14C H -0.0211 0.9922 0.2915 0.035 Uiso 1 1 calc GR
C15 C 0.5363(6) 0.7467(5) -0.0020(5) 0.0227(10) Uani 1 1 d .
H15A H 0.6413 0.7393 0.0356 0.034 Uiso 1 1 calc GR
H15B H 0.5482 0.8105 -0.0924 0.034 Uiso 1 1 calc GR
H15C H 0.5158 0.6553 -0.0040 0.034 Uiso 1 1 calc GR

loop_
_atom_site_aniso_label
_atom_site_aniso_U_11
_atom_site_aniso_U_22
_atom_site_aniso_U_33
_atom_site_aniso_U_23
_atom_site_aniso_U_13
_atom_site_aniso_U_12
La1 0.00676(13) 0.00950(13) 0.00865(13) -0.00176(9) 0.00001(8) 0.00038(8)
N1 0.0091(17) 0.0168(17) 0.0128(17) -0.0049(14) -0.0018(13) 0.0007(13)
C1 0.010(2) 0.020(2) 0.018(2) -0.0101(17) -0.0020(16) -0.0018(16)
N2 0.0119(17) 0.0130(17) 0.0137(17) -0.0014(14) -0.0029(13) -0.0009(13)
C2 0.012(2) 0.017(2) 0.021(2) -0.0102(17) -0.0033(17) 0.0026(16)
N3 0.0116(17) 0.0131(17) 0.0118(17) -0.0023(13) -0.0011(13) -0.0001(13)
C3 0.014(2) 0.013(2) 0.019(2) -0.0042(17) -0.0068(17) -0.0015(16)
N4 0.0093(17) 0.0135(17) 0.0142(17) -0.0039(14) -0.0008(13) -0.0001(13)
C4 0.016(2) 0.026(2) 0.016(2) -0.0083(18) 0.0005(17) -0.0036(18)
N5 0.0133(18) 0.0166(18) 0.0146(17) -0.0040(14) -0.0023(14) -0.0025(14)
C5 0.021(2) 0.017(2) 0.017(2) -0.0014(17) -0.0024(17) -0.0024(17)
N6 0.0125(18) 0.0158(17) 0.0133(17) -0.0031(14) -0.0009(14) -0.0027(14)
C6 0.014(2) 0.020(2) 0.012(2) -0.0052(17) -0.0012(16) -0.0063(17)
C7 0.013(2) 0.022(2) 0.018(2) -0.0094(18) 0.0014(17) -0.0013(17)
C8 0.011(2) 0.021(2) 0.019(2) -0.0101(18) -0.0019(16) -0.0027(17)
C9 0.016(2) 0.020(2) 0.014(2) -0.0038(17) -0.0006(16) -0.0013(17)
C10 0.020(2) 0.017(2) 0.028(2) -0.0103(19) -0.0107(19) 0.0029(18)
C11 0.014(2) 0.013(2) 0.017(2) -0.0034(16) -0.0056(16) -0.0010(16)
C12 0.015(2) 0.018(2) 0.012(2) -0.0010(16) -0.0029(16) -0.0049(16)
C13 0.017(2) 0.018(2) 0.013(2) -0.0017(17) -0.0028(16) -0.0053(17)
C14 0.023(2) 0.022(2) 0.027(2) -0.0081(19) -0.0073(19) 0.0008(19)
C15 0.024(2) 0.024(2) 0.020(2) -0.0050(19) -0.0038(19) -0.0039(19)

loop_
_atom_type_symbol
_atom_type_description
_atom_type_scat_dispersion_real
_atom_type_scat_dispersion_imag
_atom_type_scat_source
C C 0.0033 0.0016 'International Tables Vol C Tables 4.2.6.8 and 6.1.1.4'
H H 0.0000 0.0000 'International Tables Vol C Tables 4.2.6.8 and 6.1.1.4'
N N 0.0061 0.0033 'International Tables Vol C Tables 4.2.6.8 and 6.1.1.4'
La La -0.2871 2.4523 'International Tables Vol C Tables 4.2.6.8 and 6.1.1.4'

loop_
_geom_angle_atom_site_label_1
_geom_angle_atom_site_label_2
_geom_angle_atom_site_label_3
_geom_angle
_geom_angle_site_symmetry_1
_geom_angle_site_symmetry_3
N1 La1 N1 76.19(12) . 2_666
N1 La1 N2 31.09(11) . .
N1 La1 N2 68.53(10) . 2_666
N1 La1 N3 119.39(11) . .
N1 La1 N3 113.84(10) . 2_566
N1 La1 C3 91.00(11) . 2_666
N1 La1 C3 43.20(10) 2_666 2_666
N1 La1 N4 94.47(10) . 2_566
N1 La1 C8 71.73(11) . 2_566
N1 La1 C8 137.94(11) 2_666 2_566
N2 La1 N1 27.81(10) 2_666 2_666
N2 La1 N1 67.98(10) . 2_666
N2 La1 N2 75.83(12) . 2_666
N2 La1 N3 171.05(9) 2_666 2_566
N2 La1 N3 110.82(10) . 2_566
N2 La1 N3 88.33(11) . .
N2 La1 C3 25.75(10) 2_666 2_666
N2 La1 C3 101.58(11) . 2_666
N2 La1 N4 159.77(10) 2_666 2_566
N2 La1 N4 83.95(10) . 2_566
N2 La1 C8 70.47(11) . 2_566
N2 La1 C8 140.25(11) 2_666 2_566
N3 La1 N1 159.65(10) 2_566 2_666
N3 La1 N1 82.63(10) . 2_666
N3 La1 N2 109.75(10) . 2_666
N3 La1 N3 77.01(11) . 2_566
N3 La1 C3 147.09(10) 2_566 2_666
N3 La1 C3 110.32(11) . 2_666
N3 La1 N4 68.20(10) . 2_566
N3 La1 C8 89.99(11) . 2_566
N3 La1 C8 42.99(11) 2_566 2_566
C3 La1 C8 158.30(11) 2_666 2_566
N4 La1 N1 150.45(11) . .
N4 La1 N1 93.84(10) . 2_666
N4 La1 N1 140.06(10) 2_566 2_666
N4 La1 N2 119.37(11) . .
N4 La1 N2 113.98(11) . 2_666
N4 La1 N3 68.60(10) . 2_566
N4 La1 N3 27.78(10) 2_566 2_566
N4 La1 N3 31.06(11) . .
N4 La1 C3 174.31(10) 2_566 2_666
N4 La1 C3 100.63(11) . 2_666
N4 La1 N4 75.25(12) . 2_566
N4 La1 C8 25.56(10) 2_566 2_566
N4 La1 C8 100.80(11) . 2_566
N5 La1 N1 110.33(11) . 2_666
N5 La1 N1 120.01(11) . .
N5 La1 N2 150.97(11) . .
N5 La1 N2 90.60(11) . 2_666
N5 La1 N3 120.59(11) . .
N5 La1 N3 80.76(11) . 2_566
N5 La1 C3 67.80(11) . 2_666
N5 La1 N4 107.91(11) . 2_566
N5 La1 N4 89.53(12) . .
N5 La1 C8 109.00(12) . 2_566
N6 La1 N1 88.26(12) . .
N6 La1 N1 109.15(11) . 2_666
N6 La1 N2 82.01(11) . 2_666
N6 La1 N2 119.35(12) . .
N6 La1 N3 152.18(11) . .
N6 La1 N3 89.37(11) . 2_566
N6 La1 C3 69.29(11) . 2_666
N6 La1 N4 109.27(11) . 2_566
N6 La1 N4 121.25(12) . .
N6 La1 N5 32.04(12) . .
N6 La1 C8 96.45(12) . 2_566
La1 N1 La1 103.81(11) . 2_666
C1 N1 La1 86.8(2) . 2_666
C1 N1 La1 169.4(3) . .
C1 N1 N2 107.6(3) . .
N2 N1 La1 74.9(2) . .
N2 N1 La1 75.1(2) . 2_666
N1 C1 La1 67.7(2) . 2_666
N1 C1 C2 109.5(4) . .
N1 C1 C4 121.3(4) . .
C2 C1 La1 81.2(2) . 2_666
C2 C1 C4 129.0(4) . .
C4 C1 La1 120.7(3) . 2_666
La1 N2 La1 104.17(12) . 2_666
N1 N2 La1 74.0(2) . .
N1 N2 La1 77.1(2) . 2_666
C3 N2 La1 86.9(2) . 2_666
C3 N2 La1 168.9(3) . .
C3 N2 N1 108.2(3) . .
C1 C2 H2 127.2 . .
C1 C2 C3 105.6(4) . .
C3 C2 H2 127.2 . .
La1 N3 La1 102.99(11) . 2_566
N4 N3 La1 75.5(2) . 2_566
N4 N3 La1 72.4(2) . .
C6 N3 La1 169.4(3) . .
C6 N3 La1 87.2(2) . 2_566
C6 N3 N4 108.1(3) . .
N2 C3 La1 67.4(2) . 2_666
N2 C3 C2 108.9(4) . .
N2 C3 C5 120.3(4) . .
C2 C3 La1 81.9(2) . 2_666
C2 C3 C5 130.7(4) . .
C5 C3 La1 118.9(3) . 2_666
La1 N4 La1 104.75(12) . 2_566
N3 N4 La1 76.7(2) . 2_566
N3 N4 La1 76.5(2) . .
C8 N4 La1 86.8(2) . 2_566
C8 N4 La1 168.4(3) . .
C8 N4 N3 108.1(3) . .
C1 C4 H4A 109.5 . .
C1 C4 H4B 109.5 . .
C1 C4 H4C 109.5 . .
H4A C4 H4B 109.5 . .
H4A C4 H4C 109.5 . .
H4B C4 H4C 109.5 . .
N6 N5 La1 72.3(2) . .
C11 N5 La1 179.7(3) . .
C11 N5 N6 107.9(3) . .
C3 C5 H5A 109.5 . .
C3 C5 H5B 109.5 . .
C3 C5 H5C 109.5 . .
H5A C5 H5B 109.5 . .
H5A C5 H5C 109.5 . .
H5B C5 H5C 109.5 . .
N5 N6 La1 75.6(2) . .
C13 N6 La1 175.6(3) . .
C13 N6 N5 108.7(3) . .
N3 C6 La1 67.4(2) . 2_566
N3 C6 C7 109.2(4) . .
N3 C6 C9 121.2(4) . .
C7 C6 La1 81.6(2) . 2_566
C7 C6 C9 129.5(4) . .
C9 C6 La1 120.0(3) . 2_566
C6 C7 H7 127.4 . .
C8 C7 C6 105.2(4) . .
C8 C7 H7 127.4 . .
N4 C8 La1 67.6(2) . 2_566
N4 C8 C7 109.4(4) . .
N4 C8 C10 121.0(4) . .
C7 C8 La1 82.6(3) . 2_566
C7 C8 C10 129.4(4) . .
C10 C8 La1 118.7(3) . 2_566
C6 C9 H9A 109.5 . .
C6 C9 H9B 109.5 . .
C6 C9 H9C 109.5 . .
H9A C9 H9B 109.5 . .
H9A C9 H9C 109.5 . .
H9B C9 H9C 109.5 . .
C8 C10 H10A 109.5 . .
C8 C10 H10B 109.5 . .
C8 C10 H10C 109.5 . .
H10A C10 H10B 109.5 . .
H10A C10 H10C 109.5 . .
H10B C10 H10C 109.5 . .
N5 C11 C12 108.8(4) . .
N5 C11 C14 121.1(4) . .
C12 C11 C14 130.0(4) . .
C11 C12 H12 127.2 . .
C13 C12 C11 105.5(4) . .
C13 C12 H12 127.2 . .
N6 C13 C12 109.0(4) . .
N6 C13 C15 120.4(4) . .
C12 C13 C15 130.6(4) . .
C11 C14 H14A 109.5 . .
C11 C14 H14B 109.5 . .
C11 C14 H14C 109.5 . .
H14A C14 H14B 109.5 . .
H14A C14 H14C 109.5 . .
H14B C14 H14C 109.5 . .
C13 C15 H15A 109.5 . .
C13 C15 H15B 109.5 . .
C13 C15 H15C 109.5 . .
H15A C15 H15B 109.5 . .
H15A C15 H15C 109.5 . .
H15B C15 H15C 109.5 . .

loop_
_geom_bond_atom_site_label_1
_geom_bond_atom_site_label_2
_geom_bond_distance
_geom_bond_site_symmetry_2
La1 N1 2.587(4) .
La1 N1 2.904(3) 2_666
La1 N2 2.599(4) .
La1 N2 2.879(4) 2_666
La1 N3 2.901(4) 2_566
La1 N3 2.617(4) .
La1 C3 3.114(4) 2_666
La1 N4 2.566(3) .
La1 N4 2.885(3) 2_566
La1 N5 2.515(4) .
La1 N6 2.474(4) .
La1 C8 3.115(4) 2_566
N1 La1 2.904(3) 2_666
N1 C1 1.353(5) .
N1 N2 1.390(5) .
C1 La1 3.134(4) 2_666
C1 C2 1.393(6) .
C1 C4 1.506(6) .
N2 La1 2.879(3) 2_666
N2 C3 1.355(5) .
C2 H2 0.9500 .
C2 C3 1.397(6) .
N3 La1 2.901(4) 2_566
N3 N4 1.389(5) .
N3 C6 1.346(5) .
C3 La1 3.114(4) 2_666
C3 C5 1.491(6) .
N4 La1 2.885(3) 2_566
N4 C8 1.346(6) .
C4 H4A 0.9800 .
C4 H4B 0.9800 .
C4 H4C 0.9800 .
N5 N6 1.378(5) .
N5 C11 1.348(5) .
C5 H5A 0.9800 .
C5 H5B 0.9800 .
C5 H5C 0.9800 .
N6 C13 1.348(5) .
C6 La1 3.137(4) 2_566
C6 C7 1.403(6) .
C6 C9 1.495(6) .
C7 H7 0.9500 .
C7 C8 1.395(6) .
C8 La1 3.115(4) 2_566
C8 C10 1.508(6) .
C9 H9A 0.9800 .
C9 H9B 0.9800 .
C9 H9C 0.9800 .
C10 H10A 0.9800 .
C10 H10B 0.9800 .
C10 H10C 0.9800 .
C11 C12 1.407(6) .
C11 C14 1.506(6) .
C12 H12 0.9500 .
C12 C13 1.387(6) .
C13 C15 1.500(6) .
C14 H14A 0.9800 .
C14 H14B 0.9800 .
C14 H14C 0.9800 .
C15 H15A 0.9800 .
C15 H15B 0.9800 .
C15 H15C 0.9800 .

loop_
_geom_torsion_atom_site_label_1
_geom_torsion_atom_site_label_2
_geom_torsion_atom_site_label_3
_geom_torsion_atom_site_label_4
_geom_torsion
_geom_torsion_site_symmetry_1
_geom_torsion_site_symmetry_4
La1 N1 C1 La1 -175.6(16) . 2_666
La1 N1 C1 C2 71.2(3) 2_666 .
La1 N1 C1 C2 -104.3(15) . .
La1 N1 C1 C4 71.2(17) . .
La1 N1 C1 C4 -113.3(4) 2_666 .
La1 N1 N2 La1 109.10(9) 2_666 .
La1 N1 N2 La1 -109.10(9) . 2_666
La1 N1 N2 C3 168.6(3) . .
La1 N1 N2 C3 -82.3(3) 2_666 .
La1 C1 C2 C3 66.2(3) 2_666 .
La1 N2 C3 La1 174.9(15) . 2_666
La1 N2 C3 C2 102.6(15) . .
La1 N2 C3 C2 -72.3(3) 2_666 .
La1 N2 C3 C5 -73.8(16) . .
La1 N2 C3 C5 111.2(4) 2_666 .
La1 N3 N4 La1 109.00(9) . 2_566
La1 N3 N4 La1 -109.00(9) 2_566 .
La1 N3 N4 C8 -168.9(3) . .
La1 N3 N4 C8 82.1(3) 2_566 .
La1 N3 C6 La1 164.6(16) . 2_566
La1 N3 C6 C7 -71.8(3) 2_566 .
La1 N3 C6 C7 92.8(16) . .
La1 N3 C6 C9 112.4(4) 2_566 .
La1 N3 C6 C9 -83.0(16) . .
La1 N4 C8 La1 173.5(15) . 2_566
La1 N4 C8 C7 -113.5(14) . .
La1 N4 C8 C7 73.0(3) 2_566 .
La1 N4 C8 C10 62.5(16) . .
La1 N4 C8 C10 -111.0(4) 2_566 .
La1 N5 N6 C13 179.5(3) . .
La1 C6 C7 C8 -65.5(3) 2_566 .
N1 C1 C2 C3 3.8(5) . .
N1 N2 C3 La1 75.3(3) . 2_666
N1 N2 C3 C2 3.0(5) . .
N1 N2 C3 C5 -173.5(4) . .
C1 N1 N2 La1 -169.2(3) . .
C1 N1 N2 La1 81.7(3) . 2_666
C1 N1 N2 C3 -0.6(4) . .
C1 C2 C3 La1 -66.8(3) . 2_666
C1 C2 C3 N2 -4.1(5) . .
C1 C2 C3 C5 171.8(4) . .
N2 N1 C1 La1 -73.3(2) . 2_666
N2 N1 C1 C2 -2.0(5) . .
N2 N1 C1 C4 173.4(4) . .
N3 N4 C8 La1 -74.9(3) . 2_566
N3 N4 C8 C7 -2.0(5) . .
N3 N4 C8 C10 174.0(4) . .
N3 C6 C7 C8 -3.0(5) . .
N4 N3 C6 La1 73.7(3) . 2_566
N4 N3 C6 C7 1.9(5) . .
N4 N3 C6 C9 -173.9(4) . .
C4 C1 C2 C3 -171.2(4) . .
N5 N6 C13 C12 1.0(5) . .
N5 N6 C13 C15 -179.4(4) . .
N5 C11 C12 C13 0.6(5) . .
N6 N5 C11 C12 0.0(5) . .
N6 N5 C11 C14 178.6(4) . .
C6 N3 N4 La1 168.9(3) . .
C6 N3 N4 La1 -82.1(3) . 2_566
C6 N3 N4 C8 0.0(4) . .
C6 C7 C8 La1 66.1(3) . 2_566
C6 C7 C8 N4 3.0(5) . .
C6 C7 C8 C10 -172.5(4) . .
C9 C6 C7 C8 172.3(4) . .
C11 N5 N6 La1 179.9(3) . .
C11 N5 N6 C13 -0.6(5) . .
C11 C12 C13 N6 -1.0(5) . .
C11 C12 C13 C15 179.4(4) . .
C14 C11 C12 C13 -177.8(4) . .
